data_4063943
loop_
_publ_author_name
'Nabavizadeh, S. Masoud'
'Amini, Hashem'
'Shahsavari, Hamid R.'
'Namdar, Masoud'
'Rashidi, Mehdi'
'Kia, Reza'
'Hemmateenejad, Bahram'
'Nekoeinia, Mohsen'
'Ariafard, Alireza'
'Hosseini, Fatemeh Niroomand'
'Gharavi, Alireza'
'Khalafi-Nezhad, Ali'
'Sharbati, Mohammad Taghi'
'Panahi, Farhad'

_publ_section_title
;
 Assembly of Cyclometalated Platinum(II) Complexes via
 1,1&#x2032;-Bis(diphenylphosphino)ferrocene Ligand: Kinetics and
 Mechanisms
;
_journal_issue 6
_journal_name_full Organometallics
_journal_page_first 1466
_journal_paper_doi 10.1021/om101055n
_journal_volume 30
_journal_year 2011
_chemical_formula_moiety 'C74 H58 Fe N2 O2 P2 Pt2 , CH2 Cl2'
_chemical_formula_sum 'C75 H60 Cl2 Fe N2 O2 P2 Pt2'
_chemical_formula_weight 1600.12
_chemical_name_systematic
; 
 ? 
;
_space_group_IT_number 15
_symmetry_cell_setting monoclinic
_symmetry_space_group_name_Hall '-C 2yc'
_symmetry_space_group_name_H-M 'C 1 2/c 1'
_atom_sites_solution_hydrogens geom
_atom_sites_solution_primary direct
_atom_sites_solution_secondary difmap
_audit_creation_method SHELXL-97
_cell_angle_alpha 90.00
_cell_angle_beta 95.88(3)
_cell_angle_gamma 90.00
_cell_formula_units_Z 4
_cell_length_a 12.540(3)
_cell_length_b 14.801(3)
_cell_length_c 32.631(7)
_cell_measurement_reflns_used 2545
_cell_measurement_temperature 298(2)
_cell_measurement_theta_max 27.45
_cell_measurement_theta_min 2.45
_cell_volume 6025(2)
_computing_cell_refinement 'X-Area 1.31 (Stoe & Cie GmbH, 2005)'
_computing_data_collection 'X-Area 1.31 (Stoe & Cie GmbH, 2005)'
_computing_data_reduction 'X-Area 1.31 (Stoe & Cie GmbH, 2005)'
_computing_molecular_graphics SHELXTL
_computing_publication_material
;
SHELXTL, PLATON (Spek, 2003)
;
_computing_structure_refinement SHELXTL
_computing_structure_solution 'SHELXTL (Sheldrick, 2008)'
_diffrn_ambient_temperature 298(2)
_diffrn_detector_area_resol_mean '0.15 mm'
_diffrn_measured_fraction_theta_full 0.991
_diffrn_measured_fraction_theta_max 0.991
_diffrn_measurement_device_type 'STOE IPDS II'
_diffrn_measurement_method \f
_diffrn_radiation_monochromator graphite
_diffrn_radiation_source 'fine-focus sealed tube'
_diffrn_radiation_type MoK\a
_diffrn_radiation_wavelength 0.71073
_diffrn_reflns_av_R_equivalents 0.0856
_diffrn_reflns_av_sigmaI/netI 0.0650
_diffrn_reflns_limit_h_max 17
_diffrn_reflns_limit_h_min -16
_diffrn_reflns_limit_k_max 21
_diffrn_reflns_limit_k_min -18
_diffrn_reflns_limit_l_max 46
_diffrn_reflns_limit_l_min -46
_diffrn_reflns_number 22925
_diffrn_reflns_theta_full 30.57
_diffrn_reflns_theta_max 30.57
_diffrn_reflns_theta_min 2.14
_diffrn_standards_number 0
_exptl_absorpt_coefficient_mu 5.064
_exptl_absorpt_correction_T_max 0.5817
_exptl_absorpt_correction_T_min 0.4161
_exptl_absorpt_correction_type numerical
_exptl_absorpt_process_details '(X-SHAPE; Stoe & Cie, 2004)'
_exptl_crystal_colour red
_exptl_crystal_density_diffrn 1.764
_exptl_crystal_density_method 'not measured'
_exptl_crystal_description block
_exptl_crystal_F_000 3144
_exptl_crystal_size_max 0.21
_exptl_crystal_size_mid 0.16
_exptl_crystal_size_min 0.12
_refine_diff_density_max 1.292
_refine_diff_density_min -1.606
_refine_diff_density_rms 0.168
_refine_ls_extinction_method none
_refine_ls_goodness_of_fit_ref 1.056
_refine_ls_hydrogen_treatment constr
_refine_ls_matrix_type full
_refine_ls_number_parameters 387
_refine_ls_number_reflns 9151
_refine_ls_number_restraints 0
_refine_ls_restrained_S_all 1.056
_refine_ls_R_factor_all 0.0855
_refine_ls_R_factor_gt 0.0590
_refine_ls_shift/su_max 0.000
_refine_ls_shift/su_mean 0.000
_refine_ls_structure_factor_coef Fsqd
_refine_ls_weighting_details 'calc w=1/[\s^2^(Fo^2^)+(0.0605P)^2^+40.0149P] where P=(Fo^2^+2Fc^2^)/3'
_refine_ls_weighting_scheme calc
_refine_ls_wR_factor_gt 0.1369
_refine_ls_wR_factor_ref 0.1529
_reflns_number_gt 6688
_reflns_number_total 9151
_reflns_threshold_expression I>2\s(I)
_cod_data_source_file om101055n_si_002.cif
_cod_data_source_block a
_cod_depositor_comments
;
The following automatic conversions were performed:

'_symmetry_cell_setting' value 'Monoclinic' changed to 'monoclinic'
according to /home/saulius/struct/CIF-dictionaries/cif_core.dic
dictionary named 'cif_core.dic' version 2.4.1 from 2010-06-29.

Automatic conversion script
Id: cif_fix_values 1715 2011-07-08 13:25:40Z adriana 
;
_cod_original_cell_volume 6024(2)
_cod_original_sg_symbol_H-M 'C 2/c'
_cod_database_code 4063943

loop_
_symmetry_equiv_pos_as_xyz
'x, y, z'
'-x, y, -z+1/2'
'x+1/2, y+1/2, z'
'-x+1/2, y+1/2, -z+1/2'
'-x, -y, -z'
'x, -y, z-1/2'
'-x+1/2, -y+1/2, -z'
'x+1/2, -y+1/2, z-1/2'

loop_
_atom_site_label
_atom_site_type_symbol
_atom_site_fract_x
_atom_site_fract_y
_atom_site_fract_z
_atom_site_U_iso_or_equiv
_atom_site_adp_type
_atom_site_occupancy
_atom_site_symmetry_multiplicity
_atom_site_calc_flag
_atom_site_refinement_flags
Pt1 Pt 0.37393(2) 0.269518(18) 0.107356(8) 0.04281(9) Uani 1 1 d .
Fe1 Fe 0.5000 0.30433(10) 0.2500 0.0424(3) Uani 1 2 d S
P1 P 0.51894(15) 0.21737(11) 0.15045(5) 0.0421(4) Uani 1 1 d .
C33 C 0.5711(6) 0.2723(5) 0.1984(2) 0.0443(13) Uani 1 1 d .
C34 C 0.6215(6) 0.2247(6) 0.2335(2) 0.0502(16) Uani 1 1 d .
H34A H 0.6267 0.1589 0.2367 0.060 Uiso 1 1 calc R
C14 C 0.6384(6) 0.2154(5) 0.1227(2) 0.0457(14) Uani 1 1 d .
C19 C 0.7301(7) 0.2613(6) 0.1357(3) 0.0578(18) Uani 1 1 d .
H19A H 0.7359 0.2915 0.1609 0.069 Uiso 1 1 calc R
C6 C 0.1881(6) 0.2494(5) 0.0475(2) 0.0450(14) Uani 1 1 d .
N1 N 0.3158(5) 0.1456(4) 0.07792(17) 0.0480(13) Uani 1 1 d .
C4 C 0.1783(7) 0.0883(6) 0.0270(2) 0.0551(18) Uani 1 1 d .
C20 C 0.5033(6) 0.1018(5) 0.1684(2) 0.0461(15) Uani 1 1 d .
C31 C 0.3610(6) 0.4503(5) 0.1478(2) 0.0500(16) Uani 1 1 d .
H31A H 0.3003 0.4268 0.1580 0.060 Uiso 1 1 calc R
C1 C 0.3561(7) 0.0621(5) 0.0806(2) 0.0547(18) Uani 1 1 d .
H1A H 0.4170 0.0521 0.0988 0.066 Uiso 1 1 calc R
C5 C 0.2283(6) 0.1588(5) 0.0505(2) 0.0475(15) Uani 1 1 d .
C7 C 0.2421(6) 0.3170(5) 0.0713(2) 0.0463(15) Uani 1 1 d .
C3 C 0.2221(8) 0.0023(6) 0.0315(3) 0.061(2) Uani 1 1 d .
H3A H 0.1900 -0.0458 0.0166 0.073 Uiso 1 1 calc R
C11 C 0.0938(7) 0.2666(6) 0.0208(2) 0.0526(16) Uani 1 1 d .
C21 C 0.4056(7) 0.0800(6) 0.1819(2) 0.0572(18) Uani 1 1 d .
H21A H 0.3525 0.1237 0.1823 0.069 Uiso 1 1 calc R
C36 C 0.6376(6) 0.3765(6) 0.2465(2) 0.0517(17) Uani 1 1 d .
H36A H 0.6554 0.4340 0.2603 0.062 Uiso 1 1 calc R
C37 C 0.5830(6) 0.3665(5) 0.2073(2) 0.0449(14) Uani 1 1 d .
H37A H 0.5561 0.4159 0.1891 0.054 Uiso 1 1 calc R
C30 C 0.3913(7) 0.5392(5) 0.1579(3) 0.0572(19) Uani 1 1 d .
H30A H 0.3507 0.5740 0.1743 0.069 Uiso 1 1 calc R
C22 C 0.3867(10) -0.0076(7) 0.1950(3) 0.079(3) Uani 1 1 d .
H22A H 0.3205 -0.0225 0.2036 0.095 Uiso 1 1 calc R
C29 C 0.4814(7) 0.5743(5) 0.1435(3) 0.0561(18) Uani 1 1 d .
C17 C 0.8085(9) 0.2181(8) 0.0746(3) 0.078(3) Uani 1 1 d .
H17A H 0.8657 0.2190 0.0586 0.094 Uiso 1 1 calc R
O1 O 0.5092(6) 0.6613(4) 0.1569(2) 0.0758(19) Uani 1 1 d .
C2 C 0.3119(8) -0.0114(6) 0.0577(3) 0.061(2) Uani 1 1 d .
H2A H 0.3434 -0.0682 0.0603 0.074 Uiso 1 1 calc R
C8 C 0.1989(7) 0.4032(6) 0.0672(3) 0.061(2) Uani 1 1 d .
H8A H 0.2339 0.4507 0.0815 0.073 Uiso 1 1 calc R
C27 C 0.5079(7) 0.4349(5) 0.1092(2) 0.0521(17) Uani 1 1 d .
H27A H 0.5478 0.4006 0.0924 0.063 Uiso 1 1 calc R
C18 C 0.8151(9) 0.2631(8) 0.1113(3) 0.074(3) Uani 1 1 d .
H18A H 0.8769 0.2952 0.1201 0.089 Uiso 1 1 calc R
C16 C 0.7182(9) 0.1725(9) 0.0619(3) 0.087(3) Uani 1 1 d .
H16A H 0.7139 0.1409 0.0372 0.104 Uiso 1 1 calc R
C25 C 0.5821(8) 0.0362(6) 0.1694(3) 0.068(2) Uani 1 1 d .
H25A H 0.6487 0.0505 0.1610 0.082 Uiso 1 1 calc R
C12 C 0.0831(7) 0.1088(7) -0.0004(3) 0.064(2) Uani 1 1 d .
H12A H 0.0496 0.0631 -0.0165 0.077 Uiso 1 1 calc R
C10 C 0.0518(7) 0.3543(6) 0.0192(3) 0.060(2) Uani 1 1 d .
H10A H -0.0113 0.3671 0.0027 0.072 Uiso 1 1 calc R
C28 C 0.5411(7) 0.5236(6) 0.1193(2) 0.0562(18) Uani 1 1 d .
H28A H 0.6026 0.5473 0.1097 0.067 Uiso 1 1 calc R
C13 C 0.0425(7) 0.1922(7) -0.0030(2) 0.061(2) Uani 1 1 d .
H13A H -0.0199 0.2031 -0.0202 0.073 Uiso 1 1 calc R
C9 C 0.1040(8) 0.4205(6) 0.0419(3) 0.067(2) Uani 1 1 d .
H9A H 0.0760 0.4787 0.0408 0.080 Uiso 1 1 calc R
C15 C 0.6322(8) 0.1718(8) 0.0850(3) 0.071(3) Uani 1 1 d .
H15A H 0.5696 0.1418 0.0751 0.085 Uiso 1 1 calc R
C26 C 0.4168(6) 0.3967(4) 0.1235(2) 0.0461(15) Uani 1 1 d .
C35 C 0.6609(6) 0.2899(6) 0.2632(2) 0.0523(17) Uani 1 1 d .
H35A H 0.6985 0.2771 0.2904 0.063 Uiso 1 1 calc R
C32 C 0.5961(12) 0.7032(8) 0.1397(5) 0.107(5) Uani 1 1 d .
H32A H 0.5921 0.7675 0.1432 0.160 Uiso 1 1 calc R
H32B H 0.5925 0.6892 0.1108 0.160 Uiso 1 1 calc R
H32C H 0.6625 0.6813 0.1533 0.160 Uiso 1 1 calc R
C24 C 0.5632(11) -0.0498(7) 0.1826(4) 0.093(4) Uani 1 1 d .
H24A H 0.6170 -0.0931 0.1830 0.111 Uiso 1 1 calc R
C23 C 0.4659(12) -0.0724(7) 0.1953(4) 0.091(4) Uani 1 1 d .
H23A H 0.4533 -0.1310 0.2040 0.109 Uiso 1 1 calc R
C38 C 1.0000 0.1224(4) 0.2500 0.100(5) Uani 1 2 d S
H38A H 1.0017 0.0841 0.2742 0.120 Uiso 1 1 d R
Cl1 Cl 0.8852 0.1928(4) 0.2467 0.1423(17) Uani 1 1 d R

loop_
_atom_site_aniso_label
_atom_site_aniso_U_11
_atom_site_aniso_U_22
_atom_site_aniso_U_33
_atom_site_aniso_U_23
_atom_site_aniso_U_13
_atom_site_aniso_U_12
Pt1 0.04910(15) 0.03741(13) 0.04105(13) -0.00070(10) 0.00049(9) 0.00418(12)
Fe1 0.0448(7) 0.0455(7) 0.0365(6) 0.000 0.0018(5) 0.000
P1 0.0482(9) 0.0377(8) 0.0400(7) -0.0010(6) 0.0034(7) 0.0034(7)
C33 0.049(3) 0.045(3) 0.039(3) 0.000(3) 0.004(3) 0.000(3)
C34 0.044(3) 0.057(4) 0.049(3) 0.003(3) 0.003(3) 0.009(3)
C14 0.047(4) 0.044(4) 0.047(3) 0.000(3) 0.005(3) 0.003(3)
C19 0.056(4) 0.065(5) 0.053(4) -0.001(4) 0.008(3) 0.000(4)
C6 0.045(3) 0.048(4) 0.042(3) 0.002(3) 0.004(3) 0.002(3)
N1 0.063(4) 0.039(3) 0.042(3) -0.004(2) 0.001(3) 0.004(3)
C4 0.066(5) 0.056(4) 0.044(3) -0.010(3) 0.007(3) -0.006(4)
C20 0.051(4) 0.037(3) 0.049(3) -0.003(3) 0.000(3) 0.002(3)
C31 0.050(4) 0.045(4) 0.055(4) 0.001(3) 0.006(3) 0.005(3)
C1 0.063(5) 0.047(4) 0.053(4) 0.000(3) 0.000(3) 0.008(4)
C5 0.055(4) 0.049(4) 0.038(3) -0.005(3) 0.005(3) 0.000(3)
C7 0.050(4) 0.043(3) 0.044(3) 0.005(3) -0.003(3) 0.006(3)
C3 0.077(6) 0.051(4) 0.055(4) -0.009(3) 0.005(4) -0.004(4)
C11 0.054(4) 0.057(4) 0.045(3) -0.001(3) -0.001(3) -0.005(4)
C21 0.064(5) 0.050(4) 0.057(4) 0.000(3) 0.006(4) -0.003(4)
C36 0.049(4) 0.057(4) 0.048(4) -0.008(3) -0.001(3) -0.011(3)
C37 0.048(4) 0.049(4) 0.038(3) 0.002(3) 0.006(3) -0.005(3)
C30 0.064(5) 0.043(4) 0.066(5) 0.000(3) 0.012(4) 0.008(3)
C22 0.096(8) 0.066(6) 0.076(6) 0.003(5) 0.012(6) -0.024(6)
C29 0.065(5) 0.042(4) 0.062(4) -0.001(3) 0.008(4) -0.002(3)
C17 0.068(6) 0.097(8) 0.075(6) 0.006(5) 0.029(5) 0.011(5)
O1 0.089(5) 0.046(3) 0.097(5) -0.011(3) 0.031(4) -0.015(3)
C2 0.076(6) 0.045(4) 0.062(5) -0.007(3) 0.004(4) 0.011(4)
C8 0.066(5) 0.056(5) 0.058(4) 0.002(4) -0.009(4) 0.010(4)
C27 0.067(5) 0.048(4) 0.043(3) 0.003(3) 0.014(3) 0.003(3)
C18 0.063(5) 0.080(7) 0.081(6) 0.002(5) 0.016(5) -0.006(5)
C16 0.086(7) 0.108(9) 0.072(6) -0.037(6) 0.034(5) -0.005(7)
C25 0.061(5) 0.043(4) 0.099(7) 0.001(4) 0.000(5) 0.003(4)
C12 0.066(5) 0.069(5) 0.054(4) -0.013(4) -0.008(4) -0.015(4)
C10 0.051(4) 0.068(5) 0.060(4) 0.005(4) -0.003(3) 0.019(4)
C28 0.059(5) 0.056(4) 0.055(4) 0.002(3) 0.012(3) -0.008(4)
C13 0.057(4) 0.079(6) 0.044(4) -0.006(4) -0.006(3) 0.002(4)
C9 0.079(6) 0.054(5) 0.065(5) 0.006(4) -0.004(4) 0.022(4)
C15 0.059(5) 0.093(7) 0.063(5) -0.024(5) 0.014(4) 0.002(5)
C26 0.063(4) 0.030(3) 0.044(3) -0.007(2) 0.000(3) 0.000(3)
C35 0.041(3) 0.066(5) 0.048(3) 0.000(3) -0.005(3) 0.000(3)
C32 0.124(11) 0.065(6) 0.139(11) -0.022(7) 0.058(9) -0.033(7)
C24 0.096(8) 0.041(5) 0.139(11) 0.016(6) -0.004(8) 0.010(5)
C23 0.129(11) 0.047(5) 0.094(8) 0.012(5) -0.003(7) -0.021(6)
C38 0.074(10) 0.112(14) 0.110(13) 0.000 -0.009(9) 0.000
Cl1 0.099(3) 0.205(5) 0.120(3) -0.029(3) 0.003(2) 0.041(3)

loop_
_atom_type_symbol
_atom_type_description
_atom_type_scat_dispersion_real
_atom_type_scat_dispersion_imag
_atom_type_scat_source
C C 0.0033 0.0016 'International Tables Vol C Tables 4.2.6.8 and 6.1.1.4'
H H 0.0000 0.0000 'International Tables Vol C Tables 4.2.6.8 and 6.1.1.4'
N N 0.0061 0.0033 'International Tables Vol C Tables 4.2.6.8 and 6.1.1.4'
O O 0.0106 0.0060 'International Tables Vol C Tables 4.2.6.8 and 6.1.1.4'
P P 0.1023 0.0942 'International Tables Vol C Tables 4.2.6.8 and 6.1.1.4'
Fe Fe 0.3463 0.8444 'International Tables Vol C Tables 4.2.6.8 and 6.1.1.4'
Pt Pt -1.7033 8.3905 'International Tables Vol C Tables 4.2.6.8 and 6.1.1.4'
Cl Cl 0.1484 0.1585 'International Tables Vol C Tables 4.2.6.8 and 6.1.1.4'

loop_
_geom_angle_atom_site_label_1
_geom_angle_atom_site_label_2
_geom_angle_atom_site_label_3
_geom_angle
_geom_angle_site_symmetry_1
_geom_angle_site_symmetry_3
C26 Pt1 C7 90.4(3) . .
C26 Pt1 N1 168.1(3) . .
C7 Pt1 N1 79.7(3) . .
C26 Pt1 P1 88.9(2) . .
C7 Pt1 P1 177.6(2) . .
N1 Pt1 P1 101.25(17) . .
C35 Fe1 C35 167.9(5) 2_655 .
C35 Fe1 C33 69.0(3) 2_655 2_655
C35 Fe1 C33 108.0(3) . 2_655
C35 Fe1 C33 108.0(3) 2_655 .
C35 Fe1 C33 69.0(3) . .
C33 Fe1 C33 153.1(4) 2_655 .
C35 Fe1 C37 68.1(3) 2_655 2_655
C35 Fe1 C37 117.9(3) . 2_655
C33 Fe1 C37 41.0(3) 2_655 2_655
C33 Fe1 C37 164.7(3) . 2_655
C35 Fe1 C37 117.9(3) 2_655 .
C35 Fe1 C37 68.1(3) . .
C33 Fe1 C37 164.7(3) 2_655 .
C33 Fe1 C37 41.0(3) . .
C37 Fe1 C37 126.5(4) 2_655 .
C35 Fe1 C34 40.8(3) 2_655 2_655
C35 Fe1 C34 129.5(3) . 2_655
C33 Fe1 C34 41.2(3) 2_655 2_655
C33 Fe1 C34 118.9(3) . 2_655
C37 Fe1 C34 68.5(3) 2_655 2_655
C37 Fe1 C34 152.4(3) . 2_655
C35 Fe1 C34 129.5(3) 2_655 .
C35 Fe1 C34 40.8(3) . .
C33 Fe1 C34 118.9(3) 2_655 .
C33 Fe1 C34 41.2(3) . .
C37 Fe1 C34 152.4(3) 2_655 .
C37 Fe1 C34 68.5(3) . .
C34 Fe1 C34 109.4(5) 2_655 .
C35 Fe1 C36 150.4(3) 2_655 .
C35 Fe1 C36 40.5(3) . .
C33 Fe1 C36 127.7(3) 2_655 .
C33 Fe1 C36 68.4(3) . .
C37 Fe1 C36 107.2(3) 2_655 .
C37 Fe1 C36 39.9(3) . .
C34 Fe1 C36 167.0(3) 2_655 .
C34 Fe1 C36 68.3(3) . .
C35 Fe1 C36 40.5(3) 2_655 2_655
C35 Fe1 C36 150.4(3) . 2_655
C33 Fe1 C36 68.4(3) 2_655 2_655
C33 Fe1 C36 127.7(3) . 2_655
C37 Fe1 C36 39.9(3) 2_655 2_655
C37 Fe1 C36 107.2(3) . 2_655
C34 Fe1 C36 68.3(3) 2_655 2_655
C34 Fe1 C36 167.0(3) . 2_655
C36 Fe1 C36 117.0(5) . 2_655
C33 P1 C20 100.5(3) . .
C33 P1 C14 101.0(3) . .
C20 P1 C14 105.3(3) . .
C33 P1 Pt1 124.3(2) . .
C20 P1 Pt1 113.9(2) . .
C14 P1 Pt1 109.7(2) . .
C37 C33 C34 106.7(6) . .
C37 C33 P1 129.1(5) . .
C34 C33 P1 123.8(6) . .
C37 C33 Fe1 69.5(4) . .
C34 C33 Fe1 69.4(4) . .
P1 C33 Fe1 131.6(4) . .
C35 C34 C33 107.7(7) . .
C35 C34 Fe1 69.2(4) . .
C33 C34 Fe1 69.4(4) . .
C35 C34 H34A 126.1 . .
C33 C34 H34A 126.1 . .
Fe1 C34 H34A 126.1 . .
C19 C14 C15 118.4(7) . .
C19 C14 P1 123.0(6) . .
C15 C14 P1 118.3(6) . .
C14 C19 C18 120.0(8) . .
C14 C19 H19A 120.0 . .
C18 C19 H19A 120.0 . .
C7 C6 C11 122.5(7) . .
C7 C6 C5 119.1(7) . .
C11 C6 C5 118.4(7) . .
C1 N1 C5 116.9(6) . .
C1 N1 Pt1 130.4(5) . .
C5 N1 Pt1 112.6(5) . .
C3 C4 C5 118.3(8) . .
C3 C4 C12 123.4(8) . .
C5 C4 C12 118.3(8) . .
C21 C20 C25 118.8(8) . .
C21 C20 P1 116.7(6) . .
C25 C20 P1 124.4(6) . .
C26 C31 C30 122.9(8) . .
C26 C31 H31A 118.6 . .
C30 C31 H31A 118.6 . .
N1 C1 C2 123.8(8) . .
N1 C1 H1A 118.1 . .
C2 C1 H1A 118.1 . .
N1 C5 C4 122.6(7) . .
N1 C5 C6 115.7(6) . .
C4 C5 C6 121.7(7) . .
C8 C7 C6 116.3(7) . .
C8 C7 Pt1 130.8(6) . .
C6 C7 Pt1 112.8(5) . .
C2 C3 C4 119.9(8) . .
C2 C3 H3A 120.1 . .
C4 C3 H3A 120.1 . .
C10 C11 C6 118.5(7) . .
C10 C11 C13 122.4(8) . .
C6 C11 C13 119.0(8) . .
C20 C21 C22 120.0(9) . .
C20 C21 H21A 120.0 . .
C22 C21 H21A 120.0 . .
C37 C36 C35 108.7(7) . .
C37 C36 Fe1 70.0(4) . .
C35 C36 Fe1 69.3(4) . .
C37 C36 H36A 125.6 . .
C35 C36 H36A 125.6 . .
Fe1 C36 H36A 125.6 . .
C36 C37 C33 108.8(7) . .
C36 C37 Fe1 70.1(4) . .
C33 C37 Fe1 69.5(4) . .
C36 C37 H37A 125.6 . .
C33 C37 H37A 125.6 . .
Fe1 C37 H37A 125.6 . .
C29 C30 C31 119.2(8) . .
C29 C30 H30A 120.4 . .
C31 C30 H30A 120.4 . .
C23 C22 C21 120.2(10) . .
C23 C22 H22A 119.9 . .
C21 C22 H22A 119.9 . .
C28 C29 C30 120.7(8) . .
C28 C29 O1 123.7(8) . .
C30 C29 O1 115.5(7) . .
C16 C17 C18 119.1(9) . .
C16 C17 H17A 120.4 . .
C18 C17 H17A 120.4 . .
C29 O1 C32 117.2(8) . .
C3 C2 C1 118.5(8) . .
C3 C2 H2A 120.7 . .
C1 C2 H2A 120.7 . .
C7 C8 C9 121.7(8) . .
C7 C8 H8A 119.2 . .
C9 C8 H8A 119.2 . .
C26 C27 C28 122.1(7) . .
C26 C27 H27A 119.0 . .
C28 C27 H27A 119.0 . .
C17 C18 C19 120.8(10) . .
C17 C18 H18A 119.6 . .
C19 C18 H18A 119.6 . .
C17 C16 C15 121.1(9) . .
C17 C16 H16A 119.4 . .
C15 C16 H16A 119.4 . .
C24 C25 C20 120.8(10) . .
C24 C25 H25A 119.6 . .
C20 C25 H25A 119.6 . .
C13 C12 C4 121.2(8) . .
C13 C12 H12A 119.4 . .
C4 C12 H12A 119.4 . .
C9 C10 C11 119.4(8) . .
C9 C10 H10A 120.3 . .
C11 C10 H10A 120.3 . .
C29 C28 C27 118.8(8) . .
C29 C28 H28A 120.6 . .
C27 C28 H28A 120.6 . .
C12 C13 C11 121.4(8) . .
C12 C13 H13A 119.3 . .
C11 C13 H13A 119.3 . .
C10 C9 C8 121.6(8) . .
C10 C9 H9A 119.2 . .
C8 C9 H9A 119.2 . .
C16 C15 C14 120.4(9) . .
C16 C15 H15A 119.8 . .
C14 C15 H15A 119.8 . .
C31 C26 C27 116.4(6) . .
C31 C26 Pt1 123.9(6) . .
C27 C26 Pt1 119.7(5) . .
C36 C35 C34 108.1(6) . .
C36 C35 Fe1 70.2(4) . .
C34 C35 Fe1 70.0(4) . .
C36 C35 H35A 125.9 . .
C34 C35 H35A 125.9 . .
Fe1 C35 H35A 125.9 . .
O1 C32 H32A 109.5 . .
O1 C32 H32B 109.5 . .
H32A C32 H32B 109.5 . .
O1 C32 H32C 109.5 . .
H32A C32 H32C 109.5 . .
H32B C32 H32C 109.5 . .
C23 C24 C25 120.7(10) . .
C23 C24 H24A 119.7 . .
C25 C24 H24A 119.7 . .
C24 C23 C22 119.4(9) . .
C24 C23 H23A 120.3 . .
C22 C23 H23A 120.3 . .
Cl1 C38 Cl1 108.0 2_755 .
Cl1 C38 H38A 110.1 2_755 .
Cl1 C38 H38A 110.1 . .

loop_
_geom_bond_atom_site_label_1
_geom_bond_atom_site_label_2
_geom_bond_distance
_geom_bond_site_symmetry_2
Pt1 C26 2.013(6) .
Pt1 C7 2.053(7) .
Pt1 N1 2.162(6) .
Pt1 P1 2.3141(19) .
Fe1 C35 2.030(7) 2_655
Fe1 C35 2.030(7) .
Fe1 C33 2.041(7) 2_655
Fe1 C33 2.041(7) .
Fe1 C37 2.041(7) 2_655
Fe1 C37 2.041(7) .
Fe1 C34 2.041(7) 2_655
Fe1 C34 2.041(7) .
Fe1 C36 2.042(8) .
Fe1 C36 2.042(8) 2_655
P1 C33 1.823(7) .
P1 C20 1.825(7) .
P1 C14 1.827(7) .
C33 C37 1.429(10) .
C33 C34 1.437(10) .
C34 C35 1.419(11) .
C34 H34A 0.9800 .
C14 C19 1.366(11) .
C14 C15 1.387(11) .
C19 C18 1.395(13) .
C19 H19A 0.9300 .
C6 C7 1.397(10) .
C6 C11 1.419(10) .
C6 C5 1.432(10) .
N1 C1 1.334(9) .
N1 C5 1.357(9) .
C4 C3 1.387(12) .
C4 C5 1.405(10) .
C4 C12 1.449(12) .
C20 C21 1.382(11) .
C20 C25 1.384(11) .
C31 C26 1.363(10) .
C31 C30 1.400(11) .
C31 H31A 0.9300 .
C1 C2 1.403(11) .
C1 H1A 0.9300 .
C7 C8 1.387(11) .
C3 C2 1.356(13) .
C3 H3A 0.9300 .
C11 C10 1.399(12) .
C11 C13 1.459(12) .
C21 C22 1.393(13) .
C21 H21A 0.9300 .
C36 C37 1.394(9) .
C36 C35 1.411(12) .
C36 H36A 0.9800 .
C37 H37A 0.9800 .
C30 C29 1.370(12) .
C30 H30A 0.9300 .
C22 C23 1.380(17) .
C22 H22A 0.9300 .
C29 C28 1.367(11) .
C29 O1 1.393(10) .
C17 C16 1.347(15) .
C17 C18 1.365(15) .
C17 H17A 0.9300 .
O1 C32 1.420(13) .
C2 H2A 0.9300 .
C8 C9 1.400(12) .
C8 H8A 0.9300 .
C27 C26 1.398(11) .
C27 C28 1.406(11) .
C27 H27A 0.9300 .
C18 H18A 0.9300 .
C16 C15 1.377(13) .
C16 H16A 0.9300 .
C25 C24 1.371(13) .
C25 H25A 0.9300 .
C12 C13 1.334(13) .
C12 H12A 0.9300 .
C10 C9 1.356(13) .
C10 H10A 0.9300 .
C28 H28A 0.9300 .
C13 H13A 0.9300 .
C9 H9A 0.9300 .
C15 H15A 0.9300 .
C35 H35A 0.9800 .
C32 H32A 0.9600 .
C32 H32B 0.9600 .
C32 H32C 0.9600 .
C24 C23 1.370(18) .
C24 H24A 0.9300 .
C23 H23A 0.9300 .
C38 Cl1 1.7716 2_755
C38 Cl1 1.7716 .
C38 H38A 0.9699 .

loop_
_geom_hbond_atom_site_label_D
_geom_hbond_atom_site_label_H
_geom_hbond_atom_site_label_A
_geom_hbond_distance_DH
_geom_hbond_distance_HA
_geom_hbond_distance_DA
_geom_hbond_angle_DHA
_geom_hbond_site_symmetry_A
C38 H38A O1 0.97 2.54 3.104(7) 117.3 4_645

loop_
_geom_torsion_atom_site_label_1
_geom_torsion_atom_site_label_2
_geom_torsion_atom_site_label_3
_geom_torsion_atom_site_label_4
_geom_torsion
_geom_torsion_site_symmetry_1
C26 Pt1 P1 C33 33.0(4) .
C7 Pt1 P1 C33 -41(5) .
N1 Pt1 P1 C33 -153.3(3) .
C26 Pt1 P1 C20 155.8(3) .
C7 Pt1 P1 C20 82(5) .
N1 Pt1 P1 C20 -30.5(3) .
C26 Pt1 P1 C14 -86.4(3) .
C7 Pt1 P1 C14 -160(5) .
N1 Pt1 P1 C14 87.3(3) .
C20 P1 C33 C37 -167.8(7) .
C14 P1 C33 C37 84.1(7) .
Pt1 P1 C33 C37 -39.2(8) .
C20 P1 C33 C34 20.6(7) .
C14 P1 C33 C34 -87.5(7) .
Pt1 P1 C33 C34 149.2(5) .
C20 P1 C33 Fe1 -71.0(5) .
C14 P1 C33 Fe1 -179.1(5) .
Pt1 P1 C33 Fe1 57.6(6) .
C35 Fe1 C33 C37 112.1(5) 2_655
C35 Fe1 C33 C37 -80.3(5) .
C33 Fe1 C33 C37 -169.0(4) 2_655
C37 Fe1 C33 C37 39.4(15) 2_655
C34 Fe1 C33 C37 155.2(4) 2_655
C34 Fe1 C33 C37 -117.9(6) .
C36 Fe1 C33 C37 -36.7(4) .
C36 Fe1 C33 C37 71.4(6) 2_655
C35 Fe1 C33 C34 -130.0(5) 2_655
C35 Fe1 C33 C34 37.6(5) .
C33 Fe1 C33 C34 -51.1(4) 2_655
C37 Fe1 C33 C34 157.3(11) 2_655
C37 Fe1 C33 C34 117.9(6) .
C34 Fe1 C33 C34 -86.9(7) 2_655
C36 Fe1 C33 C34 81.2(5) .
C36 Fe1 C33 C34 -170.7(5) 2_655
C35 Fe1 C33 P1 -12.6(6) 2_655
C35 Fe1 C33 P1 155.0(6) .
C33 Fe1 C33 P1 66.4(5) 2_655
C37 Fe1 C33 P1 -85.3(13) 2_655
C37 Fe1 C33 P1 -124.6(7) .
C34 Fe1 C33 P1 30.6(6) 2_655
C34 Fe1 C33 P1 117.5(7) .
C36 Fe1 C33 P1 -161.3(6) .
C36 Fe1 C33 P1 -53.2(7) 2_655
C37 C33 C34 C35 1.1(8) .
P1 C33 C34 C35 174.3(5) .
Fe1 C33 C34 C35 -58.8(5) .
C37 C33 C34 Fe1 59.8(5) .
P1 C33 C34 Fe1 -127.0(6) .
C35 Fe1 C34 C35 -170.0(4) 2_655
C33 Fe1 C34 C35 -84.3(5) 2_655
C33 Fe1 C34 C35 119.4(7) .
C37 Fe1 C34 C35 -47.9(9) 2_655
C37 Fe1 C34 C35 80.9(5) .
C34 Fe1 C34 C35 -128.5(5) 2_655
C36 Fe1 C34 C35 37.8(5) .
C36 Fe1 C34 C35 154.0(14) 2_655
C35 Fe1 C34 C33 70.6(6) 2_655
C35 Fe1 C34 C33 -119.4(7) .
C33 Fe1 C34 C33 156.3(4) 2_655
C37 Fe1 C34 C33 -167.3(6) 2_655
C37 Fe1 C34 C33 -38.5(4) .
C34 Fe1 C34 C33 112.1(5) 2_655
C36 Fe1 C34 C33 -81.6(5) .
C36 Fe1 C34 C33 34.6(17) 2_655
C33 P1 C14 C19 -10.4(7) .
C20 P1 C14 C19 -114.7(7) .
Pt1 P1 C14 C19 122.4(6) .
C33 P1 C14 C15 175.5(7) .
C20 P1 C14 C15 71.2(7) .
Pt1 P1 C14 C15 -51.7(7) .
C15 C14 C19 C18 -0.4(13) .
P1 C14 C19 C18 -174.6(7) .
C26 Pt1 N1 C1 142.9(13) .
C7 Pt1 N1 C1 177.2(7) .
P1 Pt1 N1 C1 -5.1(7) .
C26 Pt1 N1 C5 -32.1(16) .
C7 Pt1 N1 C5 2.1(5) .
P1 Pt1 N1 C5 179.9(5) .
C33 P1 C20 C21 90.1(6) .
C14 P1 C20 C21 -165.3(6) .
Pt1 P1 C20 C21 -45.0(6) .
C33 P1 C20 C25 -89.9(8) .
C14 P1 C20 C25 14.8(8) .
Pt1 P1 C20 C25 135.0(7) .
C5 N1 C1 C2 -1.4(12) .
Pt1 N1 C1 C2 -176.3(6) .
C1 N1 C5 C4 2.6(11) .
Pt1 N1 C5 C4 178.4(6) .
C1 N1 C5 C6 -178.6(7) .
Pt1 N1 C5 C6 -2.8(8) .
C3 C4 C5 N1 -1.4(12) .
C12 C4 C5 N1 177.9(7) .
C3 C4 C5 C6 179.9(7) .
C12 C4 C5 C6 -0.8(11) .
C7 C6 C5 N1 2.1(10) .
C11 C6 C5 N1 -177.1(6) .
C7 C6 C5 C4 -179.1(7) .
C11 C6 C5 C4 1.7(11) .
C11 C6 C7 C8 -0.5(11) .
C5 C6 C7 C8 -179.7(7) .
C11 C6 C7 Pt1 179.0(6) .
C5 C6 C7 Pt1 -0.2(9) .
C26 Pt1 C7 C8 -8.3(8) .
N1 Pt1 C7 C8 178.4(8) .
P1 Pt1 C7 C8 66(5) .
C26 Pt1 C7 C6 172.3(6) .
N1 Pt1 C7 C6 -1.0(5) .
P1 Pt1 C7 C6 -114(5) .
C5 C4 C3 C2 -1.0(13) .
C12 C4 C3 C2 179.7(8) .
C7 C6 C11 C10 -1.9(12) .
C5 C6 C11 C10 177.3(7) .
C7 C6 C11 C13 179.9(7) .
C5 C6 C11 C13 -0.9(11) .
C25 C20 C21 C22 -1.9(13) .
P1 C20 C21 C22 178.2(7) .
C35 Fe1 C36 C37 -51.1(8) 2_655
C35 Fe1 C36 C37 120.1(7) .
C33 Fe1 C36 C37 -167.4(5) 2_655
C33 Fe1 C36 C37 37.6(4) .
C37 Fe1 C36 C37 -126.8(5) 2_655
C34 Fe1 C36 C37 164.4(14) 2_655
C34 Fe1 C36 C37 82.1(5) .
C36 Fe1 C36 C37 -84.8(5) 2_655
C35 Fe1 C36 C35 -171.2(4) 2_655
C33 Fe1 C36 C35 72.5(6) 2_655
C33 Fe1 C36 C35 -82.5(5) .
C37 Fe1 C36 C35 113.1(5) 2_655
C37 Fe1 C36 C35 -120.1(7) .
C34 Fe1 C36 C35 44.2(17) 2_655
C34 Fe1 C36 C35 -38.0(4) .
C36 Fe1 C36 C35 155.1(5) 2_655
C35 C36 C37 C33 -0.3(9) .
Fe1 C36 C37 C33 -58.9(5) .
C35 C36 C37 Fe1 58.6(5) .
C34 C33 C37 C36 -0.5(8) .
P1 C33 C37 C36 -173.3(6) .
Fe1 C33 C37 C36 59.2(5) .
C34 C33 C37 Fe1 -59.7(5) .
P1 C33 C37 Fe1 127.5(6) .
C35 Fe1 C37 C36 154.3(5) 2_655
C35 Fe1 C37 C36 -37.3(5) .
C33 Fe1 C37 C36 40.8(13) 2_655
C33 Fe1 C37 C36 -120.1(7) .
C37 Fe1 C37 C36 72.0(4) 2_655
C34 Fe1 C37 C36 -172.5(7) 2_655
C34 Fe1 C37 C36 -81.3(5) .
C36 Fe1 C37 C36 111.7(6) 2_655
C35 Fe1 C37 C33 -85.7(5) 2_655
C35 Fe1 C37 C33 82.8(5) .
C33 Fe1 C37 C33 160.9(8) 2_655
C37 Fe1 C37 C33 -168.0(5) 2_655
C34 Fe1 C37 C33 -52.4(8) 2_655
C34 Fe1 C37 C33 38.7(4) .
C36 Fe1 C37 C33 120.1(7) .
C36 Fe1 C37 C33 -128.3(4) 2_655
C26 C31 C30 C29 -0.8(13) .
C20 C21 C22 C23 1.1(15) .
C31 C30 C29 C28 0.3(13) .
C31 C30 C29 O1 -176.6(8) .
C28 C29 O1 C32 9.0(15) .
C30 C29 O1 C32 -174.3(11) .
C4 C3 C2 C1 2.1(13) .
N1 C1 C2 C3 -0.9(14) .
C6 C7 C8 C9 2.6(12) .
Pt1 C7 C8 C9 -176.7(7) .
C16 C17 C18 C19 0.6(17) .
C14 C19 C18 C17 -1.0(15) .
C18 C17 C16 C15 1.1(19) .
C21 C20 C25 C24 1.4(15) .
P1 C20 C25 C24 -178.7(9) .
C3 C4 C12 C13 178.3(9) .
C5 C4 C12 C13 -1.0(13) .
C6 C11 C10 C9 2.2(13) .
C13 C11 C10 C9 -179.6(8) .
C30 C29 C28 C27 0.5(13) .
O1 C29 C28 C27 177.1(8) .
C26 C27 C28 C29 -0.9(12) .
C4 C12 C13 C11 1.7(14) .
C10 C11 C13 C12 -178.9(9) .
C6 C11 C13 C12 -0.8(12) .
C11 C10 C9 C8 -0.2(15) .
C7 C8 C9 C10 -2.4(15) .
C17 C16 C15 C14 -2.6(19) .
C19 C14 C15 C16 2.2(15) .
P1 C14 C15 C16 176.6(9) .
C30 C31 C26 C27 0.5(11) .
C30 C31 C26 Pt1 -178.8(6) .
C28 C27 C26 C31 0.4(11) .
C28 C27 C26 Pt1 179.7(6) .
C7 Pt1 C26 C31 68.7(7) .
N1 Pt1 C26 C31 102.4(14) .
P1 Pt1 C26 C31 -109.0(6) .
C7 Pt1 C26 C27 -110.5(6) .
N1 Pt1 C26 C27 -76.8(16) .
P1 Pt1 C26 C27 71.8(6) .
C37 C36 C35 C34 0.9(9) .
Fe1 C36 C35 C34 60.0(5) .
C37 C36 C35 Fe1 -59.1(5) .
C33 C34 C35 C36 -1.2(9) .
Fe1 C34 C35 C36 -60.1(5) .
C33 C34 C35 Fe1 58.9(5) .
C35 Fe1 C35 C36 158.8(4) 2_655
C33 Fe1 C35 C36 -127.5(4) 2_655
C33 Fe1 C35 C36 80.9(5) .
C37 Fe1 C35 C36 -84.0(5) 2_655
C37 Fe1 C35 C36 36.8(4) .
C34 Fe1 C35 C36 -168.3(4) 2_655
C34 Fe1 C35 C36 118.9(6) .
C36 Fe1 C35 C36 -49.6(10) 2_655
C35 Fe1 C35 C34 39.9(4) 2_655
C33 Fe1 C35 C34 113.7(5) 2_655
C33 Fe1 C35 C34 -37.9(4) .
C37 Fe1 C35 C34 157.1(4) 2_655
C37 Fe1 C35 C34 -82.1(5) .
C34 Fe1 C35 C34 72.9(7) 2_655
C36 Fe1 C35 C34 -118.9(6) .
C36 Fe1 C35 C34 -168.5(6) 2_655
C20 C25 C24 C23 -0.2(19) .
C25 C24 C23 C22 -1(2) .
C21 C22 C23 C24 0.1(18) .
